data_7102502
loop_
_publ_author_name
'Korff, Christian'
'Helmchen, Gunter'

_publ_section_title
;
 Preparation of chiral triarylphosphines by Pd-catalysed asymmetric P-C
 cross-coupling.
;
_journal_issue 5
_journal_name_full 'Chemical communications (Cambridge, England)'
_journal_page_first 530
_journal_page_last 531
_journal_paper_doi 10.1039/b315009g
_journal_year 2004
_chemical_formula_sum 'C24 H22 F3 O2 P S'
_chemical_formula_weight 462.45
_chemical_name_systematic
;
(R)-tert-butyl 2-(phenyl[2-trifluoromethyl)phenyl]phosphorothioyl)benzoat
;
_space_group_IT_number 19
_symmetry_cell_setting orthorhombic
_symmetry_space_group_name_Hall 'P 2ac 2ab'
_symmetry_space_group_name_H-M 'P 21 21 21'
_atom_sites_solution_hydrogens geom
_atom_sites_solution_primary direct
_atom_sites_solution_secondary difmap
_audit_creation_method SHELXL-97
_cell_angle_alpha 90.0
_cell_angle_beta 90.0
_cell_angle_gamma 90.0
_cell_formula_units_Z 4
_cell_length_a 8.9795(9)
_cell_length_b 14.313(1)
_cell_length_c 18.102(2)
_cell_measurement_temperature 100(2)
_cell_volume 2326.5(4)
_computing_cell_refinement 'Bruker XSCANS'
_computing_data_collection 'Bruker XSCANS'
_computing_data_reduction 'Bruker SHELXTL'
_computing_molecular_graphics 'Bruker SHELXTL'
_computing_publication_material 'Bruker SHELXTL'
_computing_structure_refinement 'SHELXL-97 (Sheldrick, 1997)'
_computing_structure_solution 'SHELXS-97 (Sheldrick, 1990)'
_diffrn_ambient_temperature 100(2)
_diffrn_measured_fraction_theta_full 0.999
_diffrn_measured_fraction_theta_max 0.999
_diffrn_measurement_device_type 'Bruker APEX'
_diffrn_measurement_method '\w scans'
_diffrn_radiation_monochromator graphite
_diffrn_radiation_source 'fine-focus sealed tube'
_diffrn_radiation_type MoK\a
_diffrn_radiation_wavelength 0.71073
_diffrn_reflns_av_R_equivalents 0.0558
_diffrn_reflns_av_sigmaI/netI 0.0457
_diffrn_reflns_limit_h_max 10
_diffrn_reflns_limit_h_min -10
_diffrn_reflns_limit_k_max 16
_diffrn_reflns_limit_k_min -16
_diffrn_reflns_limit_l_max 21
_diffrn_reflns_limit_l_min -21
_diffrn_reflns_number 18072
_diffrn_reflns_theta_full 24.76
_diffrn_reflns_theta_max 24.76
_diffrn_reflns_theta_min 1.81
_exptl_absorpt_coefficient_mu 0.250
_exptl_absorpt_correction_T_max 0.9876
_exptl_absorpt_correction_T_min 0.9357
_exptl_absorpt_correction_type multi-scan
_exptl_crystal_colour colorless
_exptl_crystal_density_diffrn 1.320
_exptl_crystal_density_method 'not measured'
_exptl_crystal_description polyhedron
_exptl_crystal_F_000 960
_exptl_crystal_size_max 0.27
_exptl_crystal_size_mid 0.18
_exptl_crystal_size_min 0.05
_refine_diff_density_max 0.404
_refine_diff_density_min -0.270
_refine_diff_density_rms 0.062
_refine_ls_abs_structure_details 'Flack H D (1983), Acta Cryst. A39, 876-881'
_refine_ls_abs_structure_Flack 0.08(11)
_refine_ls_extinction_method none
_refine_ls_goodness_of_fit_ref 1.267
_refine_ls_hydrogen_treatment mixed
_refine_ls_matrix_type full
_refine_ls_number_parameters 283
_refine_ls_number_reflns 3972
_refine_ls_number_restraints 0
_refine_ls_restrained_S_all 1.267
_refine_ls_R_factor_all 0.0550
_refine_ls_R_factor_gt 0.0520
_refine_ls_shift/su_max 0.002
_refine_ls_shift/su_mean 0.000
_refine_ls_structure_factor_coef Fsqd
_refine_ls_weighting_details 'calc w=1/[\s^2^(Fo^2^)+(0.0265P)^2^+2.0470P] where P=(Fo^2^+2Fc^2^)/3'
_refine_ls_weighting_scheme calc
_refine_ls_wR_factor_gt 0.1042
_refine_ls_wR_factor_ref 0.1052
_reflns_number_gt 3834
_reflns_number_total 3972
_reflns_threshold_expression >2sigma(I)
_cod_data_source_file b315009g.txt
_cod_data_source_block cko1
_cod_depositor_comments
;
The following automatic conversions were performed:
'_symmetry_cell_setting' value 'Orthorhombic' changed to 'orthorhombic'
according to '/home/saulius/struct/CIF-dictionaries/cif_core.dic'
dictionary named 'cif_core.dic' version 2.4.1 from 2010-06-29.

Automatic conversion script
Id: cif_fix_enum 1527 2010-12-29 10:47:43Z saulius 
;
_cod_original_sg_symbol_H-M P2(1)2(1)2(1)
_cod_database_code 7102502

loop_
_symmetry_equiv_pos_as_xyz
'x, y, z'
'-x+1/2, -y, z+1/2'
'-x, y+1/2, -z+1/2'
'x+1/2, -y+1/2, -z'

loop_
_atom_site_label
_atom_site_type_symbol
_atom_site_fract_x
_atom_site_fract_y
_atom_site_fract_z
_atom_site_U_iso_or_equiv
_atom_site_adp_type
_atom_site_occupancy
_atom_site_symmetry_multiplicity
_atom_site_calc_flag
_atom_site_refinement_flags
P1 P 0.30284(9) 0.72522(6) 0.78529(5) 0.0115(2) Uani 1 1 d .
S1 S 0.15081(10) 0.78882(7) 0.84423(5) 0.0196(2) Uani 1 1 d .
C1 C 0.3619(4) 0.7930(2) 0.70432(18) 0.0145(7) Uani 1 1 d .
C2 C 0.3324(4) 0.8890(2) 0.7078(2) 0.0187(8) Uani 1 1 d .
H2 H 0.2894 0.9147 0.7512 0.022 Uiso 1 1 calc R
C3 C 0.3649(4) 0.9466(3) 0.6491(2) 0.0207(8) Uani 1 1 d .
H3 H 0.3439 1.0115 0.6522 0.025 Uiso 1 1 calc R
C4 C 0.4284(4) 0.9100(3) 0.5853(2) 0.0237(9) Uani 1 1 d .
H4 H 0.4521 0.9500 0.5451 0.028 Uiso 1 1 calc R
C5 C 0.4571(5) 0.8156(3) 0.5804(2) 0.0216(9) Uani 1 1 d .
H5 H 0.4982 0.7907 0.5363 0.026 Uiso 1 1 calc R
C6 C 0.4261(4) 0.7562(2) 0.63988(18) 0.0133(8) Uani 1 1 d .
C7 C 0.4682(4) 0.6549(2) 0.63358(19) 0.0138(8) Uani 1 1 d .
O7 O 0.5102(3) 0.60996(17) 0.68577(13) 0.0188(6) Uani 1 1 d .
O8 O 0.4505(3) 0.62428(17) 0.56479(13) 0.0226(6) Uani 1 1 d .
C8 C 0.4964(5) 0.5276(3) 0.5443(2) 0.0263(10) Uani 1 1 d .
C9 C 0.4662(7) 0.5255(3) 0.4618(2) 0.0487(14) Uani 1 1 d .
H9A H 0.3613 0.5404 0.4527 0.073 Uiso 1 1 calc R
H9B H 0.4885 0.4632 0.4424 0.073 Uiso 1 1 calc R
H9C H 0.5294 0.5718 0.4370 0.073 Uiso 1 1 calc R
C10 C 0.3996(5) 0.4581(3) 0.5848(3) 0.0368(12) Uani 1 1 d .
H10A H 0.4252 0.4585 0.6374 0.055 Uiso 1 1 calc R
H10B H 0.4162 0.3954 0.5646 0.055 Uiso 1 1 calc R
H10C H 0.2947 0.4752 0.5787 0.055 Uiso 1 1 calc R
C11 C 0.6600(5) 0.5151(3) 0.5607(3) 0.0363(11) Uani 1 1 d .
H11A H 0.7167 0.5657 0.5375 0.054 Uiso 1 1 calc R
H11B H 0.6938 0.4549 0.5409 0.054 Uiso 1 1 calc R
H11C H 0.6758 0.5164 0.6142 0.054 Uiso 1 1 calc R
C12 C 0.2315(4) 0.6099(2) 0.75889(18) 0.0121(8) Uani 1 1 d .
C13 C 0.2973(4) 0.5339(2) 0.7950(2) 0.0184(8) Uani 1 1 d .
H13 H 0.3832 0.5445 0.8244 0.022 Uiso 1 1 calc R
C14 C 0.2423(4) 0.4440(2) 0.7895(2) 0.0201(9) Uani 1 1 d .
H14 H 0.2907 0.3941 0.8144 0.024 Uiso 1 1 calc R
C15 C 0.1167(4) 0.4271(3) 0.7477(2) 0.0205(9) Uani 1 1 d .
H15 H 0.0755 0.3660 0.7451 0.025 Uiso 1 1 calc R
C16 C 0.0513(4) 0.5004(3) 0.7096(2) 0.0201(8) Uani 1 1 d .
H16 H -0.0329 0.4886 0.6792 0.024 Uiso 1 1 calc R
C17 C 0.1073(4) 0.5916(2) 0.7149(2) 0.0163(8) Uani 1 1 d .
C18 C 0.0203(4) 0.6610(3) 0.6702(2) 0.0226(9) Uani 1 1 d .
F1 F -0.1185(3) 0.6728(2) 0.69639(17) 0.0496(8) Uani 1 1 d .
F2 F 0.0024(4) 0.63318(18) 0.60083(14) 0.0526(8) Uani 1 1 d .
F3 F 0.0781(2) 0.74632(14) 0.66731(13) 0.0302(6) Uani 1 1 d .
C19 C 0.4685(4) 0.7081(2) 0.84160(19) 0.0146(7) Uani 1 1 d .
C20 C 0.4474(4) 0.6845(2) 0.9161(2) 0.0179(8) Uani 1 1 d .
H20 H 0.3497 0.6742 0.9346 0.021 Uiso 1 1 calc R
C21 C 0.5684(5) 0.6762(3) 0.9625(2) 0.0249(10) Uani 1 1 d .
H21 H 0.5539 0.6587 1.0126 0.030 Uiso 1 1 calc R
C22 C 0.7106(5) 0.6931(2) 0.9366(2) 0.0248(10) Uani 1 1 d .
H22 H 0.7932 0.6882 0.9692 0.030 Uiso 1 1 calc R
C23 C 0.7333(4) 0.7171(3) 0.8635(2) 0.0235(9) Uani 1 1 d .
H23 H 0.8312 0.7284 0.8458 0.028 Uiso 1 1 calc R
C24 C 0.6118(4) 0.7246(2) 0.8160(2) 0.0178(8) Uani 1 1 d .
H24 H 0.6271 0.7411 0.7657 0.021 Uiso 1 1 calc R

loop_
_atom_site_aniso_label
_atom_site_aniso_U_11
_atom_site_aniso_U_22
_atom_site_aniso_U_33
_atom_site_aniso_U_23
_atom_site_aniso_U_13
_atom_site_aniso_U_12
P1 0.0139(4) 0.0088(4) 0.0119(4) -0.0012(4) -0.0004(4) 0.0018(4)
S1 0.0194(5) 0.0197(5) 0.0196(5) -0.0038(4) 0.0033(4) 0.0065(4)
C1 0.0142(17) 0.0143(18) 0.0151(17) -0.0011(15) -0.0084(15) -0.0021(15)
C2 0.018(2) 0.0177(19) 0.021(2) -0.0025(16) -0.0008(16) 0.0004(15)
C3 0.0177(19) 0.0150(19) 0.029(2) 0.0073(17) -0.0068(18) -0.0034(16)
C4 0.027(2) 0.023(2) 0.021(2) 0.0129(17) -0.0109(18) -0.0062(18)
C5 0.034(2) 0.018(2) 0.0128(19) 0.0006(15) -0.0014(17) -0.0029(17)
C6 0.0152(18) 0.0140(18) 0.0108(18) -0.0006(13) -0.0036(14) -0.0004(14)
C7 0.0121(18) 0.0145(18) 0.0148(19) -0.0045(15) 0.0050(15) -0.0021(15)
O7 0.0277(15) 0.0147(13) 0.0139(13) 0.0026(10) 0.0011(11) 0.0026(11)
O8 0.0354(17) 0.0176(14) 0.0146(13) -0.0042(11) -0.0031(12) 0.0012(13)
C8 0.037(3) 0.020(2) 0.021(2) -0.0112(17) 0.0017(19) 0.0048(18)
C9 0.085(4) 0.035(3) 0.027(2) -0.017(2) -0.003(3) 0.007(3)
C10 0.050(3) 0.017(2) 0.043(3) -0.010(2) 0.009(2) -0.006(2)
C11 0.041(3) 0.031(3) 0.036(3) -0.011(2) 0.015(2) 0.007(2)
C12 0.0165(19) 0.0100(18) 0.0099(18) -0.0039(13) 0.0038(14) -0.0020(14)
C13 0.0210(19) 0.0181(19) 0.0162(19) -0.0041(15) -0.0016(17) 0.0012(16)
C14 0.026(2) 0.0139(19) 0.021(2) 0.0008(17) 0.0025(17) -0.0023(15)
C15 0.023(2) 0.0128(19) 0.026(2) -0.0016(16) 0.0020(17) -0.0101(15)
C16 0.017(2) 0.024(2) 0.0187(19) -0.0038(17) -0.0038(17) -0.0065(16)
C17 0.020(2) 0.0180(19) 0.0113(18) 0.0004(15) 0.0014(15) -0.0039(14)
C18 0.020(2) 0.029(2) 0.019(2) -0.0054(17) -0.0076(17) -0.0048(17)
F1 0.0161(13) 0.0561(18) 0.077(2) 0.0283(16) 0.0055(13) 0.0078(12)
F2 0.096(2) 0.0337(15) 0.0284(14) -0.0049(12) -0.0298(15) 0.0101(16)
F3 0.0300(13) 0.0185(12) 0.0423(15) 0.0088(10) -0.0199(11) -0.0017(10)
C19 0.0201(19) 0.0048(16) 0.0189(18) -0.0076(15) -0.0040(15) 0.0008(14)
C20 0.025(2) 0.0112(18) 0.0178(19) 0.0001(15) -0.0038(17) 0.0019(15)
C21 0.040(3) 0.021(2) 0.0143(19) -0.0019(16) -0.0137(19) 0.0033(19)
C22 0.033(2) 0.0112(19) 0.030(2) -0.0018(16) -0.025(2) 0.0022(17)
C23 0.021(2) 0.0114(19) 0.038(2) 0.0014(18) -0.0094(17) -0.0007(16)
C24 0.0182(19) 0.0096(18) 0.025(2) -0.0012(16) -0.0048(15) -0.0007(15)

loop_
_atom_type_symbol
_atom_type_description
_atom_type_scat_dispersion_real
_atom_type_scat_dispersion_imag
_atom_type_scat_source
C C 0.0033 0.0016 'International Tables Vol C Tables 4.2.6.8 and 6.1.1.4'
H H 0.0000 0.0000 'International Tables Vol C Tables 4.2.6.8 and 6.1.1.4'
O O 0.0106 0.0060 'International Tables Vol C Tables 4.2.6.8 and 6.1.1.4'
F F 0.0171 0.0103 'International Tables Vol C Tables 4.2.6.8 and 6.1.1.4'
P P 0.1023 0.0942 'International Tables Vol C Tables 4.2.6.8 and 6.1.1.4'
S S 0.1246 0.1234 'International Tables Vol C Tables 4.2.6.8 and 6.1.1.4'

loop_
_geom_angle_atom_site_label_1
_geom_angle_atom_site_label_2
_geom_angle_atom_site_label_3
_geom_angle
C19 P1 C12 108.06(16)
C19 P1 C1 106.41(16)
C12 P1 C1 111.60(15)
C19 P1 S1 109.11(12)
C12 P1 S1 108.48(12)
C1 P1 S1 113.02(12)
C2 C1 C6 118.9(3)
C2 C1 P1 115.3(3)
C6 C1 P1 125.7(3)
C3 C2 C1 120.9(4)
C2 C3 C4 120.1(3)
C5 C4 C3 120.0(4)
C4 C5 C6 120.6(4)
C5 C6 C1 119.5(3)
C5 C6 C7 118.5(3)
C1 C6 C7 121.9(3)
O7 C7 O8 126.6(3)
O7 C7 C6 122.4(3)
O8 C7 C6 111.0(3)
C7 O8 C8 120.4(3)
O8 C8 C11 109.3(3)
O8 C8 C10 109.3(3)
C11 C8 C10 112.7(4)
O8 C8 C9 102.3(3)
C11 C8 C9 111.4(4)
C10 C8 C9 111.2(4)
C17 C12 C13 117.2(3)
C17 C12 P1 126.7(3)
C13 C12 P1 115.5(3)
C14 C13 C12 122.7(4)
C15 C14 C13 119.7(4)
C14 C15 C16 119.1(3)
C15 C16 C17 121.3(3)
C12 C17 C16 120.1(3)
C12 C17 C18 126.8(3)
C16 C17 C18 113.1(3)
F2 C18 F3 106.7(3)
F2 C18 F1 105.0(3)
F3 C18 F1 105.1(3)
F2 C18 C17 112.0(3)
F3 C18 C17 115.2(3)
F1 C18 C17 112.0(3)
C24 C19 C20 119.2(3)
C24 C19 P1 123.2(3)
C20 C19 P1 117.4(3)
C21 C20 C19 120.0(4)
C20 C21 C22 120.5(4)
C21 C22 C23 120.3(3)
C22 C23 C24 119.7(4)
C19 C24 C23 120.4(3)

loop_
_geom_bond_atom_site_label_1
_geom_bond_atom_site_label_2
_geom_bond_distance
P1 C19 1.820(3)
P1 C12 1.833(3)
P1 C1 1.836(4)
P1 S1 1.9572(12)
C1 C2 1.401(5)
C1 C6 1.404(5)
C2 C3 1.375(5)
C3 C4 1.391(6)
C4 C5 1.378(5)
C5 C6 1.400(5)
C6 C7 1.502(5)
C7 O7 1.203(4)
C7 O8 1.330(4)
O8 C8 1.491(4)
C8 C11 1.509(6)
C8 C10 1.511(6)
C8 C9 1.517(6)
C12 C17 1.396(5)
C12 C13 1.400(5)
C13 C14 1.381(5)
C14 C15 1.380(5)
C15 C16 1.386(5)
C16 C17 1.402(5)
C17 C18 1.501(5)
C18 F2 1.326(4)
C18 F3 1.328(4)
C18 F1 1.344(5)
C19 C24 1.388(5)
C19 C20 1.403(5)
C20 C21 1.378(5)
C21 C22 1.382(6)
C22 C23 1.382(6)
C23 C24 1.394(5)

loop_
_cod_related_entry_id
_cod_related_entry_database
_cod_related_entry_code
1 ChemSpider 21198734
